data_1549653
loop_
_publ_author_name
'Chakrahari, Kiran Kumarvarma'
'Silalahi, Rhone P Brocha'
'Liao, Jian-Hong'
'Kahlal, Samia'
'Liu, Yu-Chiao'
'Lee, Jyh-Fu'
'Chiang, Ming-Hsi'
'Saillard, Jean-Yves'
'Liu, C. W.'

_publ_section_title
;
 Synthesis and structural characterization of inverse-coordination
 clusters from a two-electron superatomic copper nanocluster.
;
_journal_issue 33
_journal_name_full 'Chemical science'
_journal_page_first 6785
_journal_page_last 6795
_journal_paper_doi 10.1039/c8sc01508b
_journal_volume 9
_journal_year 2018
_chemical_formula_sum 'C132 H234 Cl5 Cu24 F6 N12 O12 P S24'
_chemical_formula_weight 4797.92
_space_group_crystal_system monoclinic
_space_group_IT_number 15
_space_group_name_Hall '-C 2yc'
_space_group_name_H-M_alt 'C 1 2/c 1'
_symmetry_space_group_name_Hall '-C 2yc'
_symmetry_space_group_name_H-M 'C 1 2/c 1'
_atom_sites_solution_hydrogens geom
_audit_block_doi 10.5517/ccdc.csd.cc1yy322
_audit_creation_method SHELXL-2018/3
_audit_update_record
;
2018-06-21 deposited with the CCDC.
2018-07-02 downloaded from the CCDC.
;
_cell_angle_alpha 90
_cell_angle_beta 97.8261(17)
_cell_angle_gamma 90
_cell_formula_units_Z 4
_cell_length_a 31.396(3)
_cell_length_b 19.8294(17)
_cell_length_c 33.181(3)
_cell_measurement_reflns_used 9945
_cell_measurement_temperature 150(2)
_cell_measurement_theta_max 25.41
_cell_measurement_theta_min 2.30
_cell_volume 20465(3)
_computing_cell_refinement 'Bruker SAINT'
_computing_data_collection 'Bruker APEX2'
_computing_data_reduction 'Bruker SAINT'
_computing_molecular_graphics 'Bruker SHELXTL'
_computing_publication_material 'Bruker SHELXTL'
_computing_structure_refinement 'SHELXL-2018/3 (Sheldrick, 2018)'
_computing_structure_solution 'SHELXS-97 (Sheldrick 2008)'
_diffrn_ambient_temperature 150(2)
_diffrn_measured_fraction_theta_full 0.996
_diffrn_measured_fraction_theta_max 0.996
_diffrn_measurement_device_type 'Bruker APEX-II CCD'
_diffrn_measurement_method '\f and \w scans'
_diffrn_radiation_type MoK\a
_diffrn_radiation_wavelength 0.71073
_diffrn_reflns_av_R_equivalents 0.0441
_diffrn_reflns_av_unetI/netI 0.0620
_diffrn_reflns_Laue_measured_fraction_full 0.996
_diffrn_reflns_Laue_measured_fraction_max 0.996
_diffrn_reflns_limit_h_max 33
_diffrn_reflns_limit_h_min -37
_diffrn_reflns_limit_k_max 16
_diffrn_reflns_limit_k_min -23
_diffrn_reflns_limit_l_max 39
_diffrn_reflns_limit_l_min -39
_diffrn_reflns_number 57017
_diffrn_reflns_point_group_measured_fraction_full 0.996
_diffrn_reflns_point_group_measured_fraction_max 0.996
_diffrn_reflns_theta_full 25.000
_diffrn_reflns_theta_max 25.000
_diffrn_reflns_theta_min 1.673
_exptl_absorpt_coefficient_mu 2.804
_exptl_absorpt_correction_T_max 0.7453
_exptl_absorpt_correction_T_min 0.5840
_exptl_absorpt_correction_type multi-scan
_exptl_absorpt_process_details SADABS
_exptl_crystal_colour red
_exptl_crystal_density_diffrn 1.557
_exptl_crystal_description block
_exptl_crystal_F_000 9760
_exptl_crystal_size_max 0.170
_exptl_crystal_size_mid 0.100
_exptl_crystal_size_min 0.070
_refine_diff_density_max 1.711
_refine_diff_density_min -1.027
_refine_diff_density_rms 0.158
_refine_ls_extinction_method none
_refine_ls_goodness_of_fit_ref 1.015
_refine_ls_hydrogen_treatment constr
_refine_ls_matrix_type full
_refine_ls_number_parameters 1054
_refine_ls_number_reflns 17945
_refine_ls_number_restraints 1316
_refine_ls_restrained_S_all 0.995
_refine_ls_R_factor_all 0.1563
_refine_ls_R_factor_gt 0.0997
_refine_ls_shift/su_max 0.000
_refine_ls_shift/su_mean 0.000
_refine_ls_structure_factor_coef Fsqd
_refine_ls_weighting_details 'w=1/[\s^2^(Fo^2^)+(0.0408P)^2^+592.1042P] where P=(Fo^2^+2Fc^2^)/3'
_refine_ls_weighting_scheme calc
_refine_ls_wR_factor_gt 0.2132
_refine_ls_wR_factor_ref 0.2334
_reflns_Friedel_coverage 0.000
_reflns_number_gt 10040
_reflns_number_total 17945
_reflns_threshold_expression 'I > 2\s(I)'
_cod_data_source_file c8sc01508b2.cif
_cod_data_source_block 5a
_cod_depositor_comments 'Adding full bibliography for 1549648--1549654.cif.'
_cod_database_code 1549653
_shelx_shelxl_version_number 2018/3
_shelx_space_group_comment
;
The symmetry employed for this shelxl refinement is uniquely defined
by the following loop, which should always be used as a source of
symmetry information in preference to the above space-group names.
They are only intended as comments.
;
_shelx_estimated_absorpt_t_min 0.647
_shelx_estimated_absorpt_t_max 0.828

loop_
_space_group_symop_operation_xyz
'x, y, z'
'-x, y, -z+1/2'
'x+1/2, y+1/2, z'
'-x+1/2, y+1/2, -z+1/2'
'-x, -y, -z'
'x, -y, z-1/2'
'-x+1/2, -y+1/2, -z'
'x+1/2, -y+1/2, z-1/2'

loop_
_atom_site_label
_atom_site_type_symbol
_atom_site_fract_x
_atom_site_fract_y
_atom_site_fract_z
_atom_site_U_iso_or_equiv
_atom_site_adp_type
_atom_site_occupancy
_atom_site_site_symmetry_order
_atom_site_calc_flag
_atom_site_refinement_flags_posn
_atom_site_refinement_flags_adp
_atom_site_refinement_flags_occupancy
_atom_site_disorder_assembly
_atom_site_disorder_group
C1 C 0.4282(3) 0.3679(7) 0.2474(3) 0.068(3) Uani 1 1 d . . . . .
C2 C 0.4446(4) 0.3010(7) 0.3102(3) 0.080(3) Uani 1 1 d D . . . .
H2A H 0.417832 0.276255 0.300096 0.096 Uiso 1 1 calc R U . . .
H2B H 0.443767 0.312267 0.339195 0.096 Uiso 1 1 calc R U . . .
C3 C 0.4835(4) 0.2559(7) 0.3066(4) 0.107(5) Uani 1 1 d D . . . .
H3A H 0.510227 0.280024 0.317626 0.128 Uiso 1 1 calc R U . . .
H3B H 0.484888 0.245825 0.277594 0.128 Uiso 1 1 calc R U . . .
C4 C 0.4804(6) 0.1899(8) 0.3301(6) 0.136(7) Uani 1 1 d D . . . .
H4A H 0.480419 0.199944 0.359312 0.163 Uiso 1 1 calc R U . . .
H4B H 0.452940 0.166991 0.319984 0.163 Uiso 1 1 calc R U . . .
C5 C 0.5180(7) 0.1431(12) 0.3249(8) 0.190(10) Uani 1 1 d D U . . .
H5A H 0.515308 0.101257 0.340138 0.285 Uiso 1 1 calc R U . . .
H5B H 0.517670 0.132510 0.296032 0.285 Uiso 1 1 calc R U . . .
H5C H 0.545114 0.165421 0.335309 0.285 Uiso 1 1 calc R U . . .
C6 C 0.4691(4) 0.4205(7) 0.3091(4) 0.086(3) Uani 1 1 d D . . . .
H6A H 0.480120 0.451360 0.289428 0.104 Uiso 1 1 calc R U . . .
H6B H 0.494093 0.403131 0.327611 0.104 Uiso 1 1 calc R U . . .
C7 C 0.4398(4) 0.4600(7) 0.3339(4) 0.099(4) Uani 1 1 d D . . . .
H7A H 0.429631 0.430939 0.354864 0.119 Uiso 1 1 calc R U . . .
H7B H 0.414644 0.478309 0.316060 0.119 Uiso 1 1 calc R U . . .
C8 C 0.4685(6) 0.5171(9) 0.3535(6) 0.146(7) Uani 1 1 d D . . . .
H8A H 0.496468 0.499000 0.366492 0.175 Uiso 1 1 calc R U . . .
H8B H 0.473933 0.550892 0.332862 0.175 Uiso 1 1 calc R U . . .
C9 C 0.4438(8) 0.5487(15) 0.3853(8) 0.234(14) Uani 1 1 d D U . . .
H9A H 0.460642 0.585734 0.399001 0.351 Uiso 1 1 calc R U . . .
H9B H 0.416197 0.566083 0.372003 0.351 Uiso 1 1 calc R U . . .
H9C H 0.438607 0.514478 0.405447 0.351 Uiso 1 1 calc R U . . .
C10 C 0.2982(4) 0.5742(5) 0.2524(3) 0.058(3) Uani 1 1 d . . . . .
C11 C 0.2649(4) 0.5919(5) 0.3151(3) 0.061(3) Uani 1 1 d . . . . .
H11A H 0.237606 0.595259 0.296323 0.074 Uiso 1 1 calc R U . . .
H11B H 0.266449 0.630770 0.333916 0.074 Uiso 1 1 calc R U . . .
C12 C 0.2650(4) 0.5281(6) 0.3389(4) 0.074(3) Uani 1 1 d D . . . .
H12A H 0.292547 0.523931 0.357201 0.089 Uiso 1 1 calc R U . . .
H12B H 0.262490 0.489062 0.320072 0.089 Uiso 1 1 calc R U . . .
C13 C 0.2277(5) 0.5275(8) 0.3640(5) 0.110(5) Uani 1 1 d D . . . .
H13A H 0.200216 0.530221 0.345396 0.132 Uiso 1 1 calc R U . . .
H13B H 0.229675 0.567667 0.381808 0.132 Uiso 1 1 calc R U . . .
C14 C 0.2275(7) 0.4635(8) 0.3903(5) 0.139(7) Uani 1 1 d D . . . .
H14A H 0.230490 0.423590 0.373451 0.208 Uiso 1 1 calc R U . . .
H14B H 0.200393 0.460842 0.401738 0.208 Uiso 1 1 calc R U . . .
H14C H 0.251581 0.465279 0.412425 0.208 Uiso 1 1 calc R U . . .
C15 C 0.3419(4) 0.6200(5) 0.3135(3) 0.063(3) Uani 1 1 d . . . . .
H15A H 0.366038 0.596409 0.303159 0.076 Uiso 1 1 calc R U . . .
H15B H 0.343096 0.608758 0.342685 0.076 Uiso 1 1 calc R U . . .
C16 C 0.3479(4) 0.6952(6) 0.3093(4) 0.069(3) Uani 1 1 d . . . . .
H16A H 0.348034 0.706554 0.280259 0.083 Uiso 1 1 calc R U . . .
H16B H 0.323476 0.719086 0.318846 0.083 Uiso 1 1 calc R U . . .
C17 C 0.3892(5) 0.7189(7) 0.3334(5) 0.092(4) Uani 1 1 d . . . . .
H17A H 0.389281 0.706197 0.362280 0.110 Uiso 1 1 calc R U . . .
H17B H 0.413554 0.695407 0.323422 0.110 Uiso 1 1 calc R U . . .
C18 C 0.3960(5) 0.7928(8) 0.3309(6) 0.124(6) Uani 1 1 d . . . . .
H18A H 0.394694 0.806192 0.302360 0.186 Uiso 1 1 calc R U . . .
H18B H 0.424186 0.804586 0.345669 0.186 Uiso 1 1 calc R U . . .
H18C H 0.373477 0.816489 0.343132 0.186 Uiso 1 1 calc R U . . .
C19 C 0.2481(4) 0.2883(5) 0.2484(3) 0.057(3) Uani 1 1 d . . . . .
C20 C 0.2686(5) 0.2131(6) 0.3088(4) 0.078(3) Uani 1 1 d . . . . .
H20A H 0.250545 0.189134 0.326458 0.094 Uiso 1 1 calc R U . . .
H20B H 0.276558 0.180539 0.288449 0.094 Uiso 1 1 calc R U . . .
C21 C 0.3082(5) 0.2384(7) 0.3339(4) 0.086(4) Uani 1 1 d . . . . .
H21A H 0.299984 0.268707 0.355277 0.103 Uiso 1 1 calc R U . . .
H21B H 0.325089 0.265122 0.316456 0.103 Uiso 1 1 calc R U . . .
C22 C 0.3358(5) 0.1818(8) 0.3536(5) 0.103(5) Uani 1 1 d . . . . .
H22A H 0.318006 0.152967 0.369116 0.123 Uiso 1 1 calc R U . . .
H22B H 0.345736 0.153708 0.332103 0.123 Uiso 1 1 calc R U . . .
C23 C 0.3743(5) 0.2063(9) 0.3819(5) 0.122(6) Uani 1 1 d . . . . .
H23A H 0.392680 0.233358 0.366534 0.183 Uiso 1 1 calc R U . . .
H23B H 0.390542 0.167542 0.394099 0.183 Uiso 1 1 calc R U . . .
H23C H 0.364672 0.234033 0.403381 0.183 Uiso 1 1 calc R U . . .
C24 C 0.2149(4) 0.3060(7) 0.3115(4) 0.085(4) Uani 1 1 d D . . . .
H24A H 0.213577 0.354143 0.303436 0.102 Uiso 1 1 calc R U . . .
H24B H 0.226902 0.303544 0.340618 0.102 Uiso 1 1 calc R U . . .
C25 C 0.1694(4) 0.2766(8) 0.3056(5) 0.113(5) Uani 1 1 d D . . . .
H25A H 0.170659 0.227715 0.311787 0.136 Uiso 1 1 calc R U . . .
H25B H 0.156256 0.282417 0.276991 0.136 Uiso 1 1 calc R U . . .
C26 C 0.1417(6) 0.3126(12) 0.3341(7) 0.177(10) Uani 1 1 d D . . . .
H26A H 0.142825 0.362023 0.330185 0.213 Uiso 1 1 calc R U . . .
H26B H 0.152476 0.302180 0.362820 0.213 Uiso 1 1 calc R U . . .
C27 C 0.0952(8) 0.287(2) 0.3231(11) 0.312(19) Uani 1 1 d D U . . .
H27A H 0.095623 0.238175 0.317809 0.467 Uiso 1 1 calc R U . . .
H27B H 0.081510 0.310169 0.298671 0.467 Uiso 1 1 calc R U . . .
H27C H 0.078990 0.295638 0.345729 0.467 Uiso 1 1 calc R U . . .
C28 C 0.3292(4) 0.2373(6) 0.0805(3) 0.062(3) Uani 1 1 d . . . . .
C29 C 0.3450(5) 0.1158(8) 0.0723(4) 0.110(5) Uani 1 1 d D . . . .
H29A H 0.332736 0.080967 0.052695 0.132 Uiso 1 1 calc R U . . .
H29B H 0.332793 0.109127 0.097964 0.132 Uiso 1 1 calc R U . . .
C30 C 0.3938(6) 0.1078(12) 0.0803(6) 0.174(9) Uani 1 1 d D . . . .
H30A H 0.403958 0.143117 0.100428 0.209 Uiso 1 1 calc R U . . .
H30B H 0.404340 0.121177 0.054649 0.209 Uiso 1 1 calc R U . . .
C31 C 0.4195(10) 0.0436(12) 0.0948(11) 0.242(15) Uani 1 1 d D . . . .
H31A H 0.434876 0.026942 0.072589 0.291 Uiso 1 1 calc R U . . .
H31B H 0.441261 0.055069 0.118257 0.291 Uiso 1 1 calc R U . . .
C32 C 0.3905(13) -0.011(2) 0.1070(14) 0.35(2) Uani 1 1 d D U . . .
H32A H 0.407692 -0.051081 0.115937 0.529 Uiso 1 1 calc R U . . .
H32B H 0.375605 0.004853 0.129241 0.529 Uiso 1 1 calc R U . . .
H32C H 0.369225 -0.023255 0.083606 0.529 Uiso 1 1 calc R U . . .
C33 C 0.3191(6) 0.1887(8) 0.0102(4) 0.107(5) Uani 1 1 d . . . . .
H33A H 0.297930 0.152322 0.002379 0.128 Uiso 1 1 calc R U . . .
H33B H 0.304377 0.232241 0.003642 0.128 Uiso 1 1 calc R U . . .
C34 C 0.3539(7) 0.1822(12) -0.0141(6) 0.141(7) Uani 1 1 d . . . . .
H34A H 0.368387 0.138580 -0.007187 0.169 Uiso 1 1 calc R U . . .
H34B H 0.340997 0.179573 -0.043049 0.169 Uiso 1 1 calc R U . . .
C35 C 0.3850(6) 0.2319(12) -0.0108(6) 0.138(7) Uani 1 1 d D . . . .
H35A H 0.400112 0.233251 0.017371 0.165 Uiso 1 1 calc R U . . .
H35B H 0.371403 0.276342 -0.017129 0.165 Uiso 1 1 calc R U . . .
C36 C 0.4178(7) 0.2172(12) -0.0408(6) 0.169(9) Uani 1 1 d D . . . .
H36A H 0.438706 0.183647 -0.028799 0.253 Uiso 1 1 calc R U . . .
H36B H 0.432835 0.258926 -0.046047 0.253 Uiso 1 1 calc R U . . .
H36C H 0.402554 0.199766 -0.066395 0.253 Uiso 1 1 calc R U . . .
C37 C 0.1868(4) 0.4703(6) 0.0892(4) 0.076(3) Uani 1 1 d . . . . .
C38 C 0.1157(5) 0.5229(8) 0.0919(5) 0.131(5) Uani 1 1 d D . . . .
H38A H 0.099824 0.559284 0.075854 0.157 Uiso 1 1 calc R U . . .
H38B H 0.127986 0.542227 0.118506 0.157 Uiso 1 1 calc R U . . .
C39 C 0.0840(6) 0.4663(11) 0.0991(8) 0.183(9) Uani 1 1 d D . . . .
H39A H 0.100110 0.430176 0.115182 0.220 Uiso 1 1 calc R U . . .
H39B H 0.072167 0.446867 0.072438 0.220 Uiso 1 1 calc R U . . .
C40 C 0.0463(8) 0.4889(15) 0.1213(10) 0.279(17) Uani 1 1 d D . . . .
H40A H 0.059321 0.508947 0.147448 0.335 Uiso 1 1 calc R U . . .
H40B H 0.031726 0.526115 0.105033 0.335 Uiso 1 1 calc R U . . .
C41 C 0.0105(12) 0.4411(17) 0.1315(12) 0.349(14) Uani 1 1 d D . . . .
H41A H -0.009892 0.466415 0.145614 0.523 Uiso 1 1 calc R U . . .
H41B H -0.004624 0.421982 0.106335 0.523 Uiso 1 1 calc R U . . .
H41C H 0.023222 0.404658 0.149135 0.523 Uiso 1 1 calc R U . . .
C42 C 0.1460(6) 0.5178(9) 0.0257(5) 0.156(7) Uani 1 1 d D . . . .
H42A H 0.115196 0.517878 0.014158 0.187 Uiso 1 1 calc R U . . .
H42B H 0.161424 0.485359 0.010248 0.187 Uiso 1 1 calc R U . . .
C43 C 0.1653(10) 0.5891(12) 0.0238(7) 0.271(15) Uani 1 1 d D . . . .
H43A H 0.149010 0.619187 0.039985 0.326 Uiso 1 1 calc R U . . .
H43B H 0.195094 0.587111 0.038071 0.326 Uiso 1 1 calc R U . . .
C44 C 0.1672(11) 0.624(2) -0.0170(9) 0.341(16) Uani 1 1 d D U . . .
H44A H 0.169197 0.590511 -0.038846 0.409 Uiso 1 1 calc R U . . .
H44B H 0.191798 0.655291 -0.015465 0.409 Uiso 1 1 calc R U . . .
C45 C 0.1237(12) 0.662(2) -0.0237(11) 0.349(14) Uani 1 1 d D U . . .
H45A H 0.121280 0.686780 -0.049529 0.523 Uiso 1 1 calc R U . . .
H45B H 0.100005 0.629801 -0.024540 0.523 Uiso 1 1 calc R U . . .
H45C H 0.122413 0.694025 -0.001359 0.523 Uiso 1 1 calc R U . . .
C46 C 0.3770(4) 0.5473(7) 0.0831(4) 0.084(4) Uani 1 1 d D . . . .
C47 C 0.4470(9) 0.6088(16) 0.0756(8) 0.109(8) Uani 0.5 1 d D . P A 1
H47A H 0.470881 0.601807 0.059385 0.131 Uiso 0.5 1 calc R U P A 1
H47B H 0.457017 0.594450 0.103883 0.131 Uiso 0.5 1 calc R U P A 1
C48 C 0.4352(13) 0.6842(17) 0.075(2) 0.153(9) Uani 0.5 1 d D . P A 1
H48A H 0.412236 0.692886 0.092274 0.184 Uiso 0.5 1 calc R U P A 1
H48B H 0.425500 0.700032 0.047214 0.184 Uiso 0.5 1 calc R U P A 1
C49 C 0.4776(18) 0.7190(19) 0.093(2) 0.178(10) Uani 0.5 1 d D . P A 1
H49A H 0.483691 0.710975 0.122843 0.214 Uiso 0.5 1 calc R U P A 1
H49B H 0.501920 0.701513 0.080159 0.214 Uiso 0.5 1 calc R U P A 1
C50 C 0.4708(17) 0.7949(17) 0.0842(15) 0.202(13) Uani 0.5 1 d D U P A 1
H50A H 0.496842 0.819728 0.094942 0.303 Uiso 0.5 1 calc R U P A 1
H50B H 0.464655 0.801835 0.054719 0.303 Uiso 0.5 1 calc R U P A 1
H50C H 0.446526 0.811245 0.097168 0.303 Uiso 0.5 1 calc R U P A 1
C51 C 0.4081(12) 0.5461(18) 0.0142(7) 0.179(13) Uani 0.5 1 d D . P A 1
H51A H 0.428295 0.576363 0.002558 0.215 Uiso 0.5 1 calc R U P A 1
H51B H 0.378942 0.557165 0.000380 0.215 Uiso 0.5 1 calc R U P A 1
C52 C 0.4181(11) 0.474(2) 0.0013(11) 0.24(2) Uani 0.5 1 d D . P A 1
H52A H 0.421222 0.472304 -0.027938 0.287 Uiso 0.5 1 calc R U P A 1
H52B H 0.394884 0.442526 0.006444 0.287 Uiso 0.5 1 calc R U P A 1
C53 C 0.4608(14) 0.455(2) 0.0276(10) 0.234(15) Uani 0.5 1 d D . P A 1
H53A H 0.456035 0.437550 0.054635 0.280 Uiso 0.5 1 calc R U P A 1
H53B H 0.481025 0.493213 0.031034 0.280 Uiso 0.5 1 calc R U P A 1
C54 C 0.4766(11) 0.3984(16) 0.0009(8) 0.149(11) Uani 0.5 1 d D U P A 1
H54A H 0.504209 0.380922 0.014043 0.224 Uiso 0.5 1 calc R U P A 1
H54B H 0.455427 0.361852 -0.002501 0.224 Uiso 0.5 1 calc R U P A 1
H54C H 0.480160 0.416943 -0.025859 0.224 Uiso 0.5 1 calc R U P A 1
C47B C 0.4005(10) 0.6734(15) 0.0828(8) 0.109(9) Uani 0.5 1 d D . P B 2
H47C H 0.401054 0.673088 0.112657 0.131 Uiso 0.5 1 calc R U P B 2
H47D H 0.385845 0.715365 0.072238 0.131 Uiso 0.5 1 calc R U P B 2
C48B C 0.4471(10) 0.675(2) 0.0730(17) 0.153(9) Uani 0.5 1 d D . P B 2
H48C H 0.447000 0.667111 0.043482 0.184 Uiso 0.5 1 calc R U P B 2
H48D H 0.463497 0.637347 0.087727 0.184 Uiso 0.5 1 calc R U P B 2
C49B C 0.469(2) 0.742(2) 0.0853(16) 0.178(10) Uani 0.5 1 d D U P B 2
H49C H 0.489912 0.754979 0.066382 0.214 Uiso 0.5 1 calc R U P B 2
H49D H 0.448194 0.779046 0.086111 0.214 Uiso 0.5 1 calc R U P B 2
C50B C 0.4929(17) 0.727(2) 0.1280(14) 0.202(13) Uani 0.5 1 d D U P B 2
H50D H 0.508527 0.766811 0.139041 0.303 Uiso 0.5 1 calc R U P B 2
H50E H 0.471912 0.713490 0.145842 0.303 Uiso 0.5 1 calc R U P B 2
H50F H 0.513274 0.689628 0.126281 0.303 Uiso 0.5 1 calc R U P B 2
C51B C 0.3515(11) 0.6252(16) 0.0226(7) 0.128(11) Uani 0.5 1 d D . P B 2
H51C H 0.343749 0.673419 0.018794 0.154 Uiso 0.5 1 calc R U P B 2
H51D H 0.324696 0.598232 0.018300 0.154 Uiso 0.5 1 calc R U P B 2
C52B C 0.3815(14) 0.604(2) -0.0082(10) 0.178(17) Uani 0.5 1 d D . P B 2
H52C H 0.401070 0.641823 -0.012028 0.214 Uiso 0.5 1 calc R U P B 2
H52D H 0.399244 0.565397 0.003094 0.214 Uiso 0.5 1 calc R U P B 2
C53B C 0.3569(10) 0.5839(19) -0.0497(11) 0.234(15) Uani 0.5 1 d D . P B 2
H53C H 0.358205 0.534151 -0.052043 0.280 Uiso 0.5 1 calc R U P B 2
H53D H 0.326308 0.596166 -0.049819 0.280 Uiso 0.5 1 calc R U P B 2
C54B C 0.3720(14) 0.614(3) -0.0875(10) 0.20(2) Uani 0.5 1 d D . P B 2
H54D H 0.353876 0.597709 -0.111836 0.298 Uiso 0.5 1 calc R U P B 2
H54E H 0.369920 0.663618 -0.086349 0.298 Uiso 0.5 1 calc R U P B 2
H54F H 0.401945 0.601354 -0.088582 0.298 Uiso 0.5 1 calc R U P B 2
C55 C 0.4141(4) 0.3667(7) 0.1200(3) 0.068(3) Uani 1 1 d . . . . .
C56 C 0.4425(5) 0.3450(9) 0.1042(4) 0.103(5) Uani 1 1 d . . . . .
C57 C 0.4790(6) 0.3248(10) 0.0858(5) 0.172(9) Uani 1 1 d D . . . .
C58 C 0.5066(7) 0.2305(16) 0.0492(8) 0.234(13) Uani 1 1 d D U . . .
H58A H 0.513038 0.259046 0.026663 0.350 Uiso 1 1 calc R U . . .
H58B H 0.498071 0.185489 0.038771 0.350 Uiso 1 1 calc R U . . .
H58C H 0.532182 0.226773 0.069529 0.350 Uiso 1 1 calc R U . . .
C59 C 0.2759(4) 0.5832(5) 0.1238(3) 0.056(3) Uani 1 1 d D . . . .
C60 C 0.2713(5) 0.6253(7) 0.1042(4) 0.088(4) Uani 1 1 d D . . . .
C61 C 0.2748(6) 0.6844(7) 0.0757(5) 0.209(13) Uani 1 1 d D . . . .
C62 C 0.2381(9) 0.7937(10) 0.0591(9) 0.268(16) Uani 1 1 d D U . . .
H62A H 0.214400 0.820220 0.067343 0.402 Uiso 1 1 calc R U . . .
H62B H 0.264846 0.819693 0.064363 0.402 Uiso 1 1 calc R U . . .
H62C H 0.232010 0.783390 0.029999 0.402 Uiso 1 1 calc R U . . .
C63 C 0.2260(4) 0.2840(6) 0.1229(3) 0.061(3) Uani 1 1 d . . . . .
C64 C 0.2144(4) 0.2368(7) 0.1037(3) 0.071(3) Uani 1 1 d . . . . .
C65 C 0.1993(4) 0.1754(6) 0.0817(3) 0.068(3) Uani 1 1 d . . . . .
C66 C 0.2127(6) 0.0926(7) 0.0334(4) 0.118(6) Uani 1 1 d . . . . .
H66A H 0.182043 0.094645 0.022872 0.177 Uiso 1 1 calc R U . . .
H66B H 0.218137 0.053828 0.051737 0.177 Uiso 1 1 calc R U . . .
H66C H 0.229483 0.087813 0.010767 0.177 Uiso 1 1 calc R U . . .
Cl1 Cl 0.32981(11) 0.40789(17) 0.27769(10) 0.0772(9) Uani 1 1 d . . . . .
Cl2 Cl 0.31209(7) 0.41043(12) 0.16309(6) 0.0403(5) Uani 1 1 d . . . . .
Cl3A Cl 0.000000 -3.798(4) 0.250000 0.28(4) Uani 0.2 2 d S T P C 1
Cl3B Cl 0.0379(17) 0.143(3) 0.268(2) 0.19(3) Uani 0.1 1 d . . P D 2
Cl3C Cl 0.1275(8) 0.6000(15) 0.2662(10) 0.145(9) Uani 0.2 1 d . . P E 3
Cl3D Cl 0.1261(17) 0.495(3) 0.246(2) 0.16(2) Uani 0.1 1 d . . P F 4
Cu1 Cu 0.35798(6) 0.46773(9) 0.22662(6) 0.0907(6) Uani 1 1 d . . . . .
Cu2 Cu 0.33721(5) 0.32301(9) 0.23214(5) 0.0759(5) Uani 1 1 d . . . . .
Cu3 Cu 0.27196(6) 0.42998(8) 0.22759(7) 0.0998(6) Uani 1 1 d . . . . .
Cu4 Cu 0.40024(5) 0.44215(9) 0.15772(4) 0.0769(5) Uani 1 1 d . . . . .
Cu5 Cu 0.37587(5) 0.31833(9) 0.15908(4) 0.0785(5) Uani 1 1 d . . . . .
Cu6 Cu 0.28829(5) 0.28286(9) 0.16061(4) 0.0709(4) Uani 1 1 d . . . . .
Cu7 Cu 0.22393(5) 0.36281(8) 0.15918(5) 0.0726(4) Uani 1 1 d . . . . .
Cu8 Cu 0.25111(5) 0.52079(9) 0.16317(4) 0.0741(5) Uani 1 1 d . . . . .
Cu9 Cu 0.33099(5) 0.55115(9) 0.16232(4) 0.0748(5) Uani 1 1 d . . . . .
Cu10 Cu 0.35214(5) 0.39232(8) 0.09402(5) 0.0743(4) Uani 1 1 d . . . . .
Cu11 Cu 0.26192(5) 0.35625(8) 0.09357(4) 0.0680(4) Uani 1 1 d . . . . .
Cu12 Cu 0.28797(6) 0.48679(10) 0.09888(6) 0.0959(6) Uani 1 1 d . . . . .
F1 F 0.0127(8) 0.5370(14) -0.0391(5) 0.377(15) Uani 1 1 d D . . . .
F2 F 0.0270(5) 0.5559(10) 0.0270(7) 0.326(13) Uani 1 1 d D . . . .
F3 F 0.0364(6) 0.4468(12) -0.0044(7) 0.336(12) Uani 1 1 d D . . . .
N1 N 0.4467(3) 0.3634(6) 0.2867(3) 0.070(2) Uani 1 1 d . . . . .
N2 N 0.3012(3) 0.5948(4) 0.2915(3) 0.053(2) Uani 1 1 d . . . . .
N3 N 0.2434(3) 0.2700(5) 0.2874(3) 0.068(2) Uani 1 1 d . . . . .
N4 N 0.3327(4) 0.1853(6) 0.0553(3) 0.086(3) Uani 1 1 d . . . . .
N5 N 0.1514(4) 0.4995(6) 0.0702(4) 0.114(4) Uani 1 1 d . . . . .
N6 N 0.4091(7) 0.5663(13) 0.0583(5) 0.098(5) Uani 0.5 1 d D . P A 1
N6B N 0.3746(8) 0.6137(11) 0.0649(6) 0.098(5) Uani 0.5 1 d D . P B 2
O1 O 0.2253(3) 0.1543(5) 0.0557(2) 0.085(3) Uani 1 1 d . . . . .
O2 O 0.1671(4) 0.1448(6) 0.0863(3) 0.105(3) Uani 1 1 d . . . . .
O3 O 0.4719(4) 0.2601(9) 0.0676(4) 0.179(6) Uani 1 1 d D . . . .
O4 O 0.5137(4) 0.3384(10) 0.0909(4) 0.179(7) Uani 1 1 d . . . . .
O5 O 0.2965(8) 0.6965(12) 0.0495(7) 0.338(14) Uani 1 1 d D U . . .
O6 O 0.2427(6) 0.7313(8) 0.0822(5) 0.197(7) Uani 1 1 d D U . . .
P1 P 0.000000 0.500000 0.000000 0.155(4) Uani 1 2 d DS . P . .
S1 S 0.40514(11) 0.29622(18) 0.22396(9) 0.0724(9) Uani 1 1 d . . . . .
S2 S 0.42884(10) 0.44582(19) 0.22436(9) 0.0714(9) Uani 1 1 d . . . . .
S3 S 0.24988(10) 0.54002(15) 0.23018(8) 0.0601(7) Uani 1 1 d . . . . .
S4 S 0.34395(11) 0.58108(16) 0.22827(9) 0.0692(9) Uani 1 1 d . . . . .
S5 S 0.28540(11) 0.24401(15) 0.22469(9) 0.0629(8) Uani 1 1 d . . . . .
S6 S 0.21771(10) 0.35444(15) 0.22671(10) 0.0642(8) Uani 1 1 d . . . . .
S7 S 0.33962(11) 0.22417(16) 0.13217(9) 0.0711(9) Uani 1 1 d . . . . .
S8 S 0.31207(11) 0.31231(16) 0.05757(8) 0.0665(8) Uani 1 1 d . . . . .
S9 S 0.18955(11) 0.46133(18) 0.14135(10) 0.0731(9) Uani 1 1 d . . . . .
S10 S 0.22613(11) 0.44492(17) 0.06120(9) 0.0719(9) Uani 1 1 d . . . . .
S11 S 0.39403(11) 0.55051(19) 0.13454(9) 0.0759(10) Uani 1 1 d . . . . .
S12 S 0.34216(11) 0.49037(17) 0.05869(9) 0.0716(9) Uani 1 1 d . . . . .

loop_
_atom_site_aniso_label
_atom_site_aniso_U_11
_atom_site_aniso_U_22
_atom_site_aniso_U_33
_atom_site_aniso_U_23
_atom_site_aniso_U_13
_atom_site_aniso_U_12
C1 0.037(6) 0.122(10) 0.047(5) 0.011(6) 0.014(4) 0.011(6)
C2 0.072(8) 0.120(9) 0.045(6) 0.006(6) -0.001(6) -0.015(6)
C3 0.098(10) 0.160(13) 0.062(8) 0.029(9) 0.007(7) 0.017(9)
C4 0.134(15) 0.158(15) 0.116(14) 0.045(12) 0.017(12) 0.023(11)
C5 0.168(19) 0.194(19) 0.22(2) 0.079(18) 0.049(17) 0.057(15)
C6 0.058(7) 0.138(10) 0.059(7) 0.019(6) -0.010(5) -0.029(7)
C7 0.100(10) 0.137(12) 0.057(8) 0.003(7) -0.002(7) -0.020(8)
C8 0.150(17) 0.161(16) 0.109(13) -0.021(11) -0.044(11) -0.027(12)
C9 0.25(3) 0.24(3) 0.21(2) -0.104(19) 0.002(18) -0.04(2)
C10 0.083(8) 0.038(6) 0.058(5) -0.002(5) 0.028(5) -0.002(5)
C11 0.084(7) 0.055(6) 0.050(6) -0.011(5) 0.024(5) 0.009(6)
C12 0.102(9) 0.064(7) 0.061(7) -0.002(5) 0.025(6) -0.003(7)
C13 0.120(12) 0.130(13) 0.087(10) 0.016(9) 0.040(9) -0.004(10)
C14 0.20(2) 0.127(14) 0.096(13) 0.007(10) 0.051(13) -0.038(13)
C15 0.078(7) 0.055(6) 0.056(6) -0.012(5) 0.013(5) 0.002(5)
C16 0.085(8) 0.054(6) 0.069(7) -0.008(6) 0.014(6) -0.001(5)
C17 0.098(10) 0.078(8) 0.098(10) -0.015(8) 0.006(7) -0.016(7)
C18 0.105(12) 0.077(8) 0.183(18) -0.008(11) -0.004(12) -0.029(9)
C19 0.060(7) 0.047(6) 0.065(5) -0.005(5) 0.011(5) -0.021(5)
C20 0.115(9) 0.065(8) 0.058(7) 0.006(5) 0.024(6) -0.012(6)
C21 0.115(9) 0.088(9) 0.056(7) 0.010(6) 0.014(6) -0.008(7)
C22 0.128(11) 0.097(11) 0.084(10) 0.031(8) 0.018(7) -0.002(8)
C23 0.109(12) 0.130(15) 0.125(13) 0.049(11) 0.009(8) 0.000(10)
C24 0.114(9) 0.086(9) 0.062(7) 0.000(7) 0.031(7) -0.003(7)
C25 0.120(10) 0.116(13) 0.111(12) -0.010(10) 0.040(9) -0.020(9)
C26 0.149(15) 0.19(2) 0.21(2) -0.028(18) 0.106(17) -0.012(15)
C27 0.190(17) 0.38(4) 0.38(4) -0.03(3) 0.12(2) -0.07(2)
C28 0.062(7) 0.070(7) 0.053(6) -0.004(5) 0.007(5) 0.002(6)
C29 0.178(13) 0.082(8) 0.070(9) -0.021(7) 0.021(10) 0.009(9)
C30 0.185(15) 0.26(2) 0.080(12) -0.008(14) 0.010(12) 0.105(16)
C31 0.24(3) 0.17(2) 0.29(4) -0.02(2) -0.06(3) 0.046(17)
C32 0.40(4) 0.31(3) 0.34(4) 0.06(3) 0.03(3) -0.03(3)
C33 0.178(14) 0.092(10) 0.054(6) -0.018(7) 0.032(7) -0.016(10)
C34 0.141(15) 0.19(2) 0.097(11) 0.036(13) 0.024(10) 0.024(11)
C35 0.105(13) 0.171(19) 0.136(16) 0.007(14) 0.014(11) 0.036(10)
C36 0.18(2) 0.16(2) 0.17(2) 0.013(17) 0.069(16) 0.039(16)
C37 0.081(8) 0.068(8) 0.069(7) -0.017(6) -0.017(6) -0.004(6)
C38 0.122(11) 0.099(11) 0.154(13) -0.043(10) -0.048(9) 0.060(8)
C39 0.093(12) 0.144(16) 0.29(3) -0.069(17) -0.053(11) 0.026(10)
C40 0.14(2) 0.23(3) 0.47(5) 0.00(3) 0.04(2) 0.109(17)
C41 0.320(18) 0.36(2) 0.38(2) 0.038(17) 0.084(16) 0.017(15)
C42 0.202(18) 0.139(12) 0.100(8) -0.061(9) -0.076(9) 0.100(12)
C43 0.48(5) 0.168(18) 0.17(2) -0.031(15) 0.03(2) 0.02(2)
C44 0.35(2) 0.36(2) 0.32(2) 0.081(17) 0.069(18) 0.019(16)
C45 0.320(18) 0.36(2) 0.38(2) 0.038(17) 0.084(16) 0.017(15)
C46 0.098(9) 0.106(9) 0.048(6) 0.008(6) 0.005(6) -0.030(8)
C47 0.112(17) 0.154(16) 0.071(15) 0.009(16) 0.048(13) -0.043(14)
C48 0.164(17) 0.148(14) 0.156(18) -0.022(15) 0.055(15) -0.062(13)
C49 0.174(15) 0.164(14) 0.194(16) -0.016(15) 0.015(13) -0.062(13)
C50 0.20(2) 0.166(15) 0.23(2) -0.001(17) -0.008(17) -0.065(16)
C51 0.20(4) 0.30(4) 0.057(13) -0.013(17) 0.060(16) -0.10(2)
C52 0.30(4) 0.36(4) 0.08(2) -0.04(3) 0.07(3) -0.01(4)
C53 0.26(3) 0.30(4) 0.145(19) -0.02(2) 0.050(19) -0.07(3)
C54 0.23(3) 0.16(2) 0.045(13) 0.042(14) -0.030(16) -0.098(19)
C47B 0.151(19) 0.116(16) 0.061(15) 0.021(14) 0.019(15) -0.047(15)
C48B 0.164(17) 0.148(14) 0.156(18) -0.022(15) 0.055(15) -0.062(13)
C49B 0.174(15) 0.164(14) 0.194(16) -0.016(15) 0.015(13) -0.062(13)
C50B 0.20(2) 0.166(15) 0.23(2) -0.001(17) -0.008(17) -0.065(16)
C51B 0.19(3) 0.11(2) 0.073(11) 0.044(13) -0.019(12) -0.068(19)
C52B 0.31(5) 0.15(3) 0.081(13) 0.05(2) 0.037(19) -0.03(3)
C53B 0.26(3) 0.30(4) 0.145(19) -0.02(2) 0.050(19) -0.07(3)
C54B 0.20(4) 0.33(6) 0.074(17) 0.00(3) 0.02(2) 0.12(4)
C55 0.062(7) 0.092(9) 0.046(6) -0.006(6) -0.008(5) 0.000(6)
C56 0.080(8) 0.154(14) 0.074(9) -0.043(9) 0.000(6) -0.005(8)
C57 0.086(8) 0.34(2) 0.085(11) -0.117(15) -0.006(8) 0.003(12)
C58 0.17(2) 0.36(3) 0.18(2) -0.06(2) 0.062(16) 0.10(2)
C59 0.076(8) 0.057(7) 0.034(5) -0.015(4) 0.010(5) -0.003(6)
C60 0.113(11) 0.084(9) 0.066(8) -0.005(6) 0.015(8) -0.003(8)
C61 0.25(3) 0.21(2) 0.18(2) 0.13(2) 0.069(18) 0.058(18)
C62 0.38(3) 0.18(2) 0.25(3) 0.110(19) 0.04(2) 0.05(2)
C63 0.072(7) 0.060(6) 0.045(6) -0.002(5) -0.015(5) 0.001(5)
C64 0.089(9) 0.073(7) 0.048(6) -0.001(5) 0.001(6) -0.015(6)
C65 0.088(8) 0.065(7) 0.048(6) 0.004(5) -0.001(5) -0.010(5)
C66 0.209(19) 0.079(9) 0.063(9) -0.017(7) 0.010(10) -0.009(10)
Cl1 0.081(2) 0.075(2) 0.076(2) -0.0014(16) 0.0130(17) -0.0032(17)
Cl2 0.0403(12) 0.0440(13) 0.0355(11) -0.0046(9) 0.0017(9) 0.0013(10)
Cl3A 0.08(3) 0.30(8) 0.44(11) 0.000 0.00(4) 0.000
Cl3B 0.11(4) 0.16(5) 0.27(8) -0.01(5) -0.07(4) 0.08(4)
Cl3C 0.113(19) 0.14(2) 0.18(3) 0.01(2) 0.033(18) 0.004(16)
Cl3D 0.11(4) 0.16(5) 0.21(6) 0.05(5) 0.06(4) 0.01(3)
Cu1 0.0870(12) 0.0867(12) 0.1078(14) 0.0144(10) 0.0464(10) 0.0135(10)
Cu2 0.0619(9) 0.0920(12) 0.0747(10) -0.0298(9) 0.0122(8) -0.0099(8)
Cu3 0.0803(12) 0.0530(10) 0.1582(18) 0.0065(11) -0.0124(12) -0.0114(8)
Cu4 0.0871(11) 0.0957(12) 0.0451(8) 0.0007(8) -0.0013(7) -0.0056(9)
Cu5 0.0868(11) 0.0961(12) 0.0492(8) -0.0050(8) -0.0032(8) -0.0058(9)
Cu6 0.0695(10) 0.0945(12) 0.0471(8) 0.0010(7) 0.0018(7) 0.0117(8)
Cu7 0.0795(11) 0.0722(10) 0.0655(9) 0.0022(8) 0.0074(8) 0.0078(8)
Cu8 0.0873(11) 0.0847(11) 0.0508(8) -0.0114(8) 0.0113(8) -0.0118(9)
Cu9 0.0851(11) 0.0938(12) 0.0477(8) -0.0085(8) 0.0170(7) -0.0094(9)
Cu10 0.0794(11) 0.0740(10) 0.0645(9) -0.0023(8) -0.0078(8) -0.0007(8)
Cu11 0.0843(11) 0.0641(9) 0.0564(8) 0.0031(7) 0.0127(7) 0.0135(8)
Cu12 0.0852(12) 0.0994(14) 0.1067(14) -0.0548(11) 0.0256(10) -0.0168(10)
F1 0.29(2) 0.58(4) 0.261(17) 0.21(2) 0.024(18) -0.02(3)
F2 0.155(14) 0.40(3) 0.39(2) -0.13(2) -0.089(17) -0.003(16)
F3 0.25(2) 0.41(3) 0.34(3) -0.018(18) 0.013(19) 0.18(2)
N1 0.043(5) 0.122(7) 0.046(4) 0.012(4) 0.008(4) -0.014(5)
N2 0.071(5) 0.036(4) 0.055(4) 0.001(4) 0.015(4) 0.008(4)
N3 0.087(6) 0.063(6) 0.055(5) -0.011(4) 0.010(4) -0.017(5)
N4 0.122(9) 0.074(6) 0.063(5) -0.013(5) 0.021(6) 0.002(6)
N5 0.124(9) 0.089(8) 0.110(8) -0.044(6) -0.050(6) 0.047(7)
N6 0.125(11) 0.116(10) 0.055(7) 0.021(7) 0.014(7) -0.030(8)
N6B 0.125(11) 0.116(10) 0.055(7) 0.021(7) 0.014(7) -0.030(8)
O1 0.111(7) 0.086(6) 0.057(5) -0.010(4) 0.008(4) -0.004(5)
O2 0.119(8) 0.119(8) 0.079(6) -0.018(6) 0.019(6) -0.054(6)
O3 0.111(9) 0.290(17) 0.132(11) -0.088(11) -0.001(8) 0.059(9)
O4 0.095(8) 0.315(19) 0.128(11) -0.060(12) 0.018(8) 0.013(10)
O5 0.39(3) 0.35(3) 0.32(2) 0.18(2) 0.19(2) 0.04(2)
O6 0.277(15) 0.157(11) 0.160(11) 0.072(9) 0.043(11) 0.037(10)
P1 0.103(6) 0.243(11) 0.112(6) 0.013(6) -0.013(4) 0.048(6)
S1 0.074(2) 0.091(2) 0.0513(17) -0.0030(16) 0.0046(15) 0.0151(18)
S2 0.0599(18) 0.108(3) 0.0451(15) 0.0006(16) 0.0030(13) -0.0158(17)
S3 0.0721(19) 0.0567(17) 0.0529(16) -0.0070(13) 0.0135(14) -0.0009(14)
S4 0.091(2) 0.067(2) 0.0522(16) -0.0169(14) 0.0214(16) -0.0227(17)
S5 0.084(2) 0.0502(17) 0.0539(16) -0.0024(13) 0.0083(15) 0.0008(15)
S6 0.0643(19) 0.0589(18) 0.0707(19) -0.0004(15) 0.0137(15) -0.0042(14)
S7 0.092(2) 0.069(2) 0.0503(16) -0.0076(14) 0.0007(15) 0.0188(17)
S8 0.082(2) 0.074(2) 0.0416(14) -0.0129(14) 0.0010(14) 0.0076(16)
S9 0.066(2) 0.078(2) 0.075(2) -0.0014(17) 0.0053(16) 0.0075(17)
S10 0.092(2) 0.072(2) 0.0461(16) -0.0073(14) -0.0105(15) 0.0082(17)
S11 0.088(2) 0.095(2) 0.0469(16) -0.0100(16) 0.0154(15) -0.0299(19)
S12 0.093(2) 0.080(2) 0.0420(15) -0.0061(14) 0.0106(15) -0.0053(18)

loop_
_atom_type_symbol
_atom_type_description
_atom_type_scat_dispersion_real
_atom_type_scat_dispersion_imag
_atom_type_scat_source
C C 0.0033 0.0016 'International Tables Vol C Tables 4.2.6.8 and 6.1.1.4'
H H 0.0000 0.0000 'International Tables Vol C Tables 4.2.6.8 and 6.1.1.4'
N N 0.0061 0.0033 'International Tables Vol C Tables 4.2.6.8 and 6.1.1.4'
O O 0.0106 0.0060 'International Tables Vol C Tables 4.2.6.8 and 6.1.1.4'
S S 0.1246 0.1234 'International Tables Vol C Tables 4.2.6.8 and 6.1.1.4'
Cu Cu 0.3201 1.2651 'International Tables Vol C Tables 4.2.6.8 and 6.1.1.4'
P P 0.1023 0.0942 'International Tables Vol C Tables 4.2.6.8 and 6.1.1.4'
F F 0.0171 0.0103 'International Tables Vol C Tables 4.2.6.8 and 6.1.1.4'
Cl Cl 0.1484 0.1585 'International Tables Vol C Tables 4.2.6.8 and 6.1.1.4'

loop_
_geom_angle_atom_site_label_1
_geom_angle_atom_site_label_2
_geom_angle_atom_site_label_3
_geom_angle
_geom_angle_site_symmetry_1
_geom_angle_site_symmetry_3
N1 C1 S2 117.2(10) . .
N1 C1 S1 118.4(10) . .
S2 C1 S1 124.4(6) . .
N1 C2 C3 110.7(10) . .
C2 C3 C4 110.4(12) . .
C5 C4 C3 110.9(14) . .
N1 C6 C7 112.5(9) . .
C6 C7 C8 104.2(12) . .
C9 C8 C7 105.8(16) . .
N2 C10 S3 117.9(8) . .
N2 C10 S4 117.7(9) . .
S3 C10 S4 124.4(6) . .
N2 C11 C12 111.7(9) . .
C11 C12 C13 110.4(10) . .
C12 C13 C14 112.1(12) . .
N2 C15 C16 113.6(10) . .
C17 C16 C15 111.6(11) . .
C18 C17 C16 113.5(13) . .
N3 C19 S6 118.1(9) . .
N3 C19 S5 117.4(9) . .
S6 C19 S5 124.5(7) . .
C21 C20 N3 111.0(10) . .
C20 C21 C22 112.2(12) . .
C23 C22 C21 113.2(14) . .
N3 C24 C25 111.9(11) . .
C24 C25 C26 109.9(13) . .
C25 C26 C27 107.2(19) . .
N4 C28 S7 119.0(9) . .
N4 C28 S8 115.8(9) . .
S7 C28 S8 125.2(7) . .
N4 C29 C30 110.9(14) . .
C29 C30 C31 127(2) . .
C32 C31 C30 112(3) . .
C34 C33 N4 114.6(16) . .
C35 C34 C33 118(2) . .
C34 C35 C36 110(2) . .
N5 C37 S10 119.1(11) . .
N5 C37 S9 116.3(11) . .
S10 C37 S9 124.7(8) . .
N5 C38 C39 113.1(14) . .
C38 C39 C40 114.6(19) . .
C41 C40 C39 124(3) . .
N5 C42 C43 105.6(13) . .
C44 C43 C42 121(3) . .
C43 C44 C45 102.1(9) . .
N6 C46 S12 111.0(11) . .
N6B C46 S12 114.4(11) . .
N6 C46 S11 114.2(11) . .
N6B C46 S11 111.8(11) . .
S12 C46 S11 126.3(8) . .
N6 C47 C48 111(3) . .
C47 C48 C49 104(3) . .
C50 C49 C48 106(3) . .
N6 C51 C52 122(3) . .
C51 C52 C53 105.5(9) . .
C52 C53 C54 100.1(13) . .
N6B C47B C48B 114(2) . .
C47B C48B C49B 112(4) . .
C50B C49B C48B 102.2(9) . .
N6B C51B C52B 108(2) . .
C53B C52B C51B 113(3) . .
C54B C53B C52B 117(3) . .
C56 C55 Cu4 141.5(12) . .
C56 C55 Cu10 128.9(11) . .
Cu4 C55 Cu10 79.0(5) . .
C56 C55 Cu5 129.5(14) . .
Cu4 C55 Cu5 76.6(4) . .
Cu10 C55 Cu5 77.7(4) . .
C55 C56 C57 174.4(19) . .
O4 C57 O3 112.2(19) . .
O4 C57 C56 133.9(16) . .
O3 C57 C56 110.1(16) . .
C60 C59 Cu8 147.9(14) . .
C60 C59 Cu9 130.1(13) . .
Cu8 C59 Cu9 77.3(4) . .
C60 C59 Cu12 118.9(11) . .
Cu8 C59 Cu12 78.9(4) . .
Cu9 C59 Cu12 77.9(4) . .
C59 C60 C61 168.0(18) . .
O5 C61 O6 118.0(10) . .
O5 C61 C60 134.5(15) . .
O6 C61 C60 107.4(13) . .
C64 C63 Cu7 159.1(12) . .
C64 C63 Cu11 115.8(10) . .
Cu7 C63 Cu11 79.1(4) . .
C64 C63 Cu6 120.0(10) . .
Cu7 C63 Cu6 76.1(4) . .
Cu11 C63 Cu6 77.3(4) . .
C63 C64 C65 176.6(13) . .
O2 C65 O1 121.5(12) . .
O2 C65 C64 125.0(13) . .
O1 C65 C64 113.5(12) . .
Cu2 Cl1 Cu3 78.88(12) . .
Cu2 Cl1 Cu1 79.21(12) . .
Cu3 Cl1 Cu1 73.90(12) . .
Cu6 Cl2 Cu12 118.45(9) . .
Cu6 Cl2 Cu1 123.99(10) . .
Cu12 Cl2 Cu1 117.55(10) . .
Cu6 Cl2 Cu3 90.09(8) . .
Cu12 Cl2 Cu3 116.83(10) . .
Cu1 Cl2 Cu3 63.97(7) . .
Cu6 Cl2 Cu5 64.07(7) . .
Cu12 Cl2 Cu5 118.47(9) . .
Cu1 Cl2 Cu5 90.16(8) . .
Cu3 Cl2 Cu5 124.70(10) . .
S2 Cu1 S4 112.30(15) . .
S2 Cu1 Cl1 113.23(14) . .
S4 Cu1 Cl1 112.79(13) . .
S2 Cu1 Cl2 108.69(11) . .
S4 Cu1 Cl2 110.79(12) . .
Cl1 Cu1 Cl2 98.11(12) . .
S2 Cu1 Cu9 106.81(11) . .
S4 Cu1 Cu9 52.19(9) . .
Cl1 Cu1 Cu9 139.71(12) . .
Cl2 Cu1 Cu9 63.98(8) . .
S2 Cu1 Cu3 153.51(13) . .
S4 Cu1 Cu3 94.18(11) . .
Cl1 Cu1 Cu3 52.92(10) . .
Cl2 Cu1 Cu3 58.24(8) . .
Cu9 Cu1 Cu3 88.50(8) . .
S2 Cu1 Cu4 51.26(8) . .
S4 Cu1 Cu4 107.85(10) . .
Cl1 Cu1 Cu4 139.17(12) . .
Cl2 Cu1 Cu4 62.93(7) . .
Cu9 Cu1 Cu4 67.05(6) . .
Cu3 Cu1 Cu4 121.14(9) . .
S2 Cu1 Cu2 92.38(11) . .
S4 Cu1 Cu2 154.99(11) . .
Cl1 Cu1 Cu2 49.74(9) . .
Cl2 Cu1 Cu2 62.02(7) . .
Cu9 Cu1 Cu2 125.95(9) . .
Cu3 Cu1 Cu2 61.28(6) . .
Cu4 Cu1 Cu2 90.44(7) . .
S5 Cu2 S1 120.39(14) . .
S5 Cu2 Cl1 116.55(13) . .
S1 Cu2 Cl1 115.80(14) . .
S5 Cu2 Cu6 52.79(9) . .
S1 Cu2 Cu6 104.68(10) . .
Cl1 Cu2 Cu6 133.06(12) . .
S5 Cu2 Cu5 105.59(10) . .
S1 Cu2 Cu5 50.99(9) . .
Cl1 Cu2 Cu5 132.49(12) . .
Cu6 Cu2 Cu5 60.81(6) . .
S5 Cu2 Cu3 90.48(10) . .
S1 Cu2 Cu3 146.09(13) . .
Cl1 Cu2 Cu3 51.10(10) . .
Cu6 Cu2 Cu3 82.05(7) . .
Cu5 Cu2 Cu3 110.71(8) . .
S5 Cu2 Cu1 146.39(11) . .
S1 Cu2 Cu1 90.06(11) . .
Cl1 Cu2 Cu1 51.05(10) . .
Cu6 Cu2 Cu1 109.16(8) . .
Cu5 Cu2 Cu1 81.72(7) . .
Cu3 Cu2 Cu1 56.89(6) . .
S6 Cu3 S3 113.50(14) . .
S6 Cu3 Cl1 113.35(14) . .
S3 Cu3 Cl1 111.23(14) . .
S6 Cu3 Cl2 109.35(12) . .
S3 Cu3 Cl2 110.36(12) . .
Cl1 Cu3 Cl2 97.95(12) . .
S6 Cu3 Cu8 108.52(11) . .
S3 Cu3 Cu8 51.49(9) . .
Cl1 Cu3 Cu8 137.99(12) . .
Cl2 Cu3 Cu8 64.31(8) . .
S6 Cu3 Cu1 154.03(12) . .
S3 Cu3 Cu1 92.47(10) . .
Cl1 Cu3 Cu1 53.18(10) . .
Cl2 Cu3 Cu1 57.78(7) . .
Cu8 Cu3 Cu1 86.86(8) . .
S6 Cu3 Cu7 51.02(9) . .
S3 Cu3 Cu7 109.96(11) . .
Cl1 Cu3 Cu7 138.59(12) . .
Cl2 Cu3 Cu7 63.36(8) . .
Cu8 Cu3 Cu7 69.68(7) . .
Cu1 Cu3 Cu7 121.10(10) . .
S6 Cu3 Cu2 92.35(10) . .
S3 Cu3 Cu2 153.72(11) . .
Cl1 Cu3 Cu2 50.02(9) . .
Cl2 Cu3 Cu2 62.10(7) . .
Cu8 Cu3 Cu2 126.28(10) . .
Cu1 Cu3 Cu2 61.83(6) . .
Cu7 Cu3 Cu2 89.61(7) . .
C55 Cu4 S2 122.2(3) . .
C55 Cu4 S11 120.0(4) . .
S2 Cu4 S11 107.59(14) . .
C55 Cu4 Cu5 53.1(4) . .
S2 Cu4 Cu5 95.31(11) . .
S11 Cu4 Cu5 153.16(11) . .
C55 Cu4 Cu10 51.3(3) . .
S2 Cu4 Cu10 154.96(12) . .
S11 Cu4 Cu10 94.00(10) . .
Cu5 Cu4 Cu10 60.92(6) . .
C55 Cu4 Cu1 142.1(4) . .
S2 Cu4 Cu1 51.46(10) . .
S11 Cu4 Cu1 94.32(11) . .
Cu5 Cu4 Cu1 89.07(7) . .
Cu10 Cu4 Cu1 115.84(8) . .
C55 Cu5 S1 118.7(3) . .
C55 Cu5 S7 115.0(3) . .
S1 Cu5 S7 109.07(14) . .
C55 Cu5 Cu4 50.3(4) . .
S1 Cu5 Cu4 96.79(11) . .
S7 Cu5 Cu4 154.04(11) . .
C55 Cu5 Cu10 50.6(3) . .
S1 Cu5 Cu10 156.93(13) . .
S7 Cu5 Cu10 93.68(10) . .
Cu4 Cu5 Cu10 60.37(6) . .
C55 Cu5 Cl2 102.0(4) . .
S1 Cu5 Cl2 106.78(11) . .
S7 Cu5 Cl2 103.56(11) . .
Cu4 Cu5 Cl2 65.42(8) . .
Cu10 Cu5 Cl2 62.55(7) . .
C55 Cu5 Cu6 139.0(3) . .
S1 Cu5 Cu6 101.72(11) . .
S7 Cu5 Cu6 51.59(10) . .
Cu4 Cu5 Cu6 121.76(8) . .
Cu10 Cu5 Cu6 89.20(7) . .
Cl2 Cu5 Cu6 56.42(7) . .
C55 Cu5 Cu2 148.1(3) . .
S1 Cu5 Cu2 50.51(9) . .
S7 Cu5 Cu2 96.36(11) . .
Cu4 Cu5 Cu2 98.37(7) . .
Cu10 Cu5 Cu2 124.91(8) . .
Cl2 Cu5 Cu2 62.43(7) . .
Cu6 Cu5 Cu2 57.97(5) . .
C63 Cu6 S5 113.2(3) . .
C63 Cu6 S7 113.3(3) . .
S5 Cu6 S7 109.43(13) . .
C63 Cu6 Cu7 48.5(3) . .
S5 Cu6 Cu7 95.45(10) . .
S7 Cu6 Cu7 154.52(10) . .
C63 Cu6 Cl2 103.7(3) . .
S5 Cu6 Cl2 110.06(10) . .
S7 Cu6 Cl2 106.72(12) . .
Cu7 Cu6 Cl2 68.07(7) . .
C63 Cu6 Cu11 50.8(3) . .
S5 Cu6 Cu11 155.27(11) . .
S7 Cu6 Cu11 95.08(10) . .
Cu7 Cu6 Cu11 59.84(6) . .
Cl2 Cu6 Cu11 63.96(7) . .
C63 Cu6 Cu2 147.5(3) . .
S5 Cu6 Cu2 51.89(9) . .
S7 Cu6 Cu2 99.21(10) . .
Cu7 Cu6 Cu2 100.50(7) . .
Cl2 Cu6 Cu2 64.82(7) . .
Cu11 Cu6 Cu2 128.78(8) . .
C63 Cu6 Cu5 141.5(3) . .
S5 Cu6 Cu5 105.19(10) . .
S7 Cu6 Cu5 51.90(10) . .
Cu7 Cu6 Cu5 127.44(8) . .
Cl2 Cu6 Cu5 59.52(7) . .
Cu11 Cu6 Cu5 92.34(7) . .
Cu2 Cu6 Cu5 61.22(5) . .
C63 Cu7 S9 125.1(3) . .
C63 Cu7 S6 123.6(3) . .
S9 Cu7 S6 102.54(13) . .
C63 Cu7 Cu6 55.3(3) . .
S9 Cu7 Cu6 151.91(12) . .
S6 Cu7 Cu6 96.28(10) . .
C63 Cu7 Cu11 53.1(4) . .
S9 Cu7 Cu11 94.60(11) . .
S6 Cu7 Cu11 156.99(11) . .
Cu6 Cu7 Cu11 62.52(6) . .
C63 Cu7 Cu3 142.0(3) . .
S9 Cu7 Cu3 89.24(10) . .
S6 Cu7 Cu3 50.52(9) . .
Cu6 Cu7 Cu3 86.82(7) . .
Cu11 Cu7 Cu3 115.41(8) . .
C59 Cu8 S3 126.1(3) . .
C59 Cu8 S9 119.3(3) . .
S3 Cu8 S9 105.69(13) . .
C59 Cu8 Cu9 52.6(3) . .
S3 Cu8 Cu9 96.78(10) . .
S9 Cu8 Cu9 153.30(11) . .
C59 Cu8 Cu12 52.3(3) . .
S3 Cu8 Cu12 154.49(12) . .
S9 Cu8 Cu12 93.25(11) . .
Cu9 Cu8 Cu12 61.26(6) . .
C59 Cu8 Cu3 144.3(3) . .
S3 Cu8 Cu3 52.56(9) . .
S9 Cu8 Cu3 90.57(11) . .
Cu9 Cu8 Cu3 91.82(7) . .
Cu12 Cu8 Cu3 111.61(9) . .
C59 Cu9 S4 122.4(3) . .
C59 Cu9 S11 116.2(3) . .
S4 Cu9 S11 109.90(13) . .
C59 Cu9 Cu8 50.0(3) . .
S4 Cu9 Cu8 95.63(10) . .
S11 Cu9 Cu8 153.52(11) . .
C59 Cu9 Cu12 51.6(3) . .
S4 Cu9 Cu12 154.03(12) . .
S11 Cu9 Cu12 92.98(10) . .
Cu8 Cu9 Cu12 60.59(6) . .
C59 Cu9 Cu1 142.8(3) . .
S4 Cu9 Cu1 53.59(10) . .
S11 Cu9 Cu1 96.73(11) . .
Cu8 Cu9 Cu1 92.78(7) . .
Cu12 Cu9 Cu1 113.29(9) . .
C55 Cu10 S8 118.0(4) . .
C55 Cu10 S12 118.6(4) . .
S8 Cu10 S12 107.23(13) . .
C55 Cu10 Cu4 49.8(3) . .
S8 Cu10 Cu4 155.66(11) . .
S12 Cu10 Cu4 96.76(10) . .
C55 Cu10 Cu5 51.7(4) . .
S8 Cu10 Cu5 97.00(10) . .
S12 Cu10 Cu5 154.78(11) . .
Cu4 Cu10 Cu5 58.70(6) . .
C55 Cu10 Cu12 141.9(4) . .
S8 Cu10 Cu12 98.57(10) . .
S12 Cu10 Cu12 53.19(10) . .
Cu4 Cu10 Cu12 92.40(7) . .
Cu5 Cu10 Cu12 117.11(8) . .
C55 Cu10 Cu11 142.6(4) . .
S8 Cu10 Cu11 50.12(9) . .
S12 Cu10 Cu11 98.14(11) . .
Cu4 Cu10 Cu11 123.31(8) . .
Cu5 Cu10 Cu11 91.93(7) . .
Cu12 Cu10 Cu11 56.87(6) . .
C63 Cu11 S8 115.3(3) . .
C63 Cu11 S10 118.4(3) . .
S8 Cu11 S10 112.37(13) . .
C63 Cu11 Cu7 47.8(3) . .
S8 Cu11 Cu7 151.60(11) . .
S10 Cu11 Cu7 95.87(11) . .
C63 Cu11 Cu6 51.9(3) . .
S8 Cu11 Cu6 94.00(10) . .
S10 Cu11 Cu6 152.13(11) . .
Cu7 Cu11 Cu6 57.64(6) . .
C63 Cu11 Cu12 141.5(3) . .
S8 Cu11 Cu12 100.10(11) . .
S10 Cu11 Cu12 54.46(10) . .
Cu7 Cu11 Cu12 93.78(7) . .
Cu6 Cu11 Cu12 113.95(8) . .
C63 Cu11 Cu10 137.1(3) . .
S8 Cu11 Cu10 49.92(9) . .
S10 Cu11 Cu10 103.26(11) . .
Cu7 Cu11 Cu10 122.27(7) . .
Cu6 Cu11 Cu10 86.52(6) . .
Cu12 Cu11 Cu10 58.81(6) . .
C59 Cu12 S12 112.4(3) . .
C59 Cu12 S10 110.4(3) . .
S12 Cu12 S10 109.25(13) . .
C59 Cu12 Cl2 104.3(3) . .
S12 Cu12 Cl2 109.39(12) . .
S10 Cu12 Cl2 110.95(12) . .
C59 Cu12 Cu8 48.7(3) . .
S12 Cu12 Cu8 153.82(11) . .
S10 Cu12 Cu8 95.73(11) . .
Cl2 Cu12 Cu8 66.72(8) . .
C59 Cu12 Cu9 50.5(3) . .
S12 Cu12 Cu9 96.19(10) . .
S10 Cu12 Cu9 153.55(12) . .
Cl2 Cu12 Cu9 65.07(8) . .
Cu8 Cu12 Cu9 58.15(6) . .
C59 Cu12 Cu11 144.1(3) . .
S12 Cu12 Cu11 103.41(11) . .
S10 Cu12 Cu11 53.10(9) . .
Cl2 Cu12 Cu11 63.63(8) . .
Cu8 Cu12 Cu11 97.71(8) . .
Cu9 Cu12 Cu11 128.59(10) . .
C59 Cu12 Cu10 142.8(3) . .
S12 Cu12 Cu10 52.16(10) . .
S10 Cu12 Cu10 106.79(11) . .
Cl2 Cu12 Cu10 61.86(7) . .
Cu8 Cu12 Cu10 128.29(10) . .
Cu9 Cu12 Cu10 94.33(8) . .
Cu11 Cu12 Cu10 64.31(6) . .
C1 N1 C2 121.5(11) . .
C1 N1 C6 122.9(11) . .
C2 N1 C6 115.6(9) . .
C10 N2 C11 122.9(10) . .
C10 N2 C15 121.3(9) . .
C11 N2 C15 115.8(9) . .
C19 N3 C24 122.6(11) . .
C19 N3 C20 121.8(10) . .
C24 N3 C20 115.5(10) . .
C28 N4 C33 123.4(12) . .
C28 N4 C29 120.3(11) . .
C33 N4 C29 115.7(11) . .
C37 N5 C38 122.8(14) . .
C37 N5 C42 122.9(15) . .
C38 N5 C42 114.0(12) . .
C46 N6 C47 120.6(17) . .
C46 N6 C51 124(2) . .
C47 N6 C51 115(2) . .
C46 N6B C51B 121.2(19) . .
C46 N6B C47B 123.8(18) . .
C51B N6B C47B 114(2) . .
C65 O1 C66 116.3(12) . .
C57 O3 C58 117.5(19) . .
C61 O6 C62 120.1(10) . .
F3 P1 F3 180.0 5_565 .
F3 P1 F1 91.9(13) 5_565 .
F3 P1 F1 88.1(13) . .
F3 P1 F1 88.1(13) 5_565 5_565
F3 P1 F1 91.9(13) . 5_565
F1 P1 F1 180.0 . 5_565
F3 P1 F2 79.5(11) 5_565 .
F3 P1 F2 100.5(11) . .
F1 P1 F2 88.0(6) . .
F1 P1 F2 92.0(6) 5_565 .
F3 P1 F2 100.5(11) 5_565 5_565
F3 P1 F2 79.5(11) . 5_565
F1 P1 F2 92.0(6) . 5_565
F1 P1 F2 88.0(6) 5_565 5_565
F2 P1 F2 180.0(14) . 5_565
C1 S1 Cu2 95.6(4) . .
C1 S1 Cu5 111.0(4) . .
Cu2 S1 Cu5 78.49(12) . .
C1 S2 Cu4 112.1(4) . .
C1 S2 Cu1 95.0(4) . .
Cu4 S2 Cu1 77.28(12) . .
C10 S3 Cu8 110.7(4) . .
C10 S3 Cu3 97.8(4) . .
Cu8 S3 Cu3 75.94(11) . .
C10 S4 Cu9 112.0(4) . .
C10 S4 Cu1 96.1(4) . .
Cu9 S4 Cu1 74.22(11) . .
C19 S5 Cu2 96.9(3) . .
C19 S5 Cu6 111.6(4) . .
Cu2 S5 Cu6 75.31(11) . .
C19 S6 Cu3 97.2(4) . .
C19 S6 Cu7 110.5(4) . .
Cu3 S6 Cu7 78.46(12) . .
C28 S7 Cu6 106.5(4) . .
C28 S7 Cu5 106.3(4) . .
Cu6 S7 Cu5 76.52(11) . .
C28 S8 Cu10 104.6(4) . .
C28 S8 Cu11 107.2(4) . .
Cu10 S8 Cu11 79.95(11) . .
C37 S9 Cu7 107.8(5) . .
C37 S9 Cu8 100.9(5) . .
Cu7 S9 Cu8 90.56(13) . .
C37 S10 Cu11 108.4(5) . .
C37 S10 Cu12 102.4(4) . .
Cu11 S10 Cu12 72.44(11) . .
C46 S11 Cu4 107.5(5) . .
C46 S11 Cu9 103.3(5) . .
Cu4 S11 Cu9 84.75(12) . .
C46 S12 Cu10 106.8(5) . .
C46 S12 Cu12 102.9(5) . .
Cu10 S12 Cu12 74.65(12) . .

loop_
_geom_bond_atom_site_label_1
_geom_bond_atom_site_label_2
_geom_bond_distance
C1 N1 1.356(13)
C1 S2 1.725(13)
C1 S1 1.732(14)
C2 N1 1.470(16)
C2 C3 1.533(9)
C3 C4 1.535(9)
C4 C5 1.531(10)
C6 N1 1.479(16)
C6 C7 1.529(9)
C7 C8 1.536(9)
C8 C9 1.529(10)
C10 N2 1.352(13)
C10 S3 1.732(12)
C10 S4 1.742(11)
C11 N2 1.468(13)
C11 C12 1.491(15)
C12 C13 1.528(9)
C13 C14 1.541(9)
C15 N2 1.471(14)
C15 C16 1.512(15)
C16 C17 1.503(17)
C17 C18 1.485(19)
C19 N3 1.371(14)
C19 S6 1.722(12)
C19 S5 1.735(12)
C20 C21 1.486(18)
C20 N3 1.501(16)
C21 C22 1.512(19)
C22 C23 1.51(2)
C24 N3 1.464(15)
C24 C25 1.531(9)
C25 C26 1.542(9)
C26 C27 1.543(10)
C28 N4 1.342(14)
C28 S7 1.721(11)
C28 S8 1.723(12)
C29 N4 1.518(18)
C29 C30 1.528(10)
C30 C31 1.547(10)
C31 C32 1.511(10)
C33 C34 1.45(2)
C33 N4 1.500(16)
C34 C35 1.38(3)
C35 C36 1.552(10)
C37 N5 1.333(16)
C37 S10 1.720(14)
C37 S9 1.729(13)
C38 N5 1.49(2)
C38 C39 1.54(3)
C39 C40 1.546(10)
C40 C41 1.542(10)
C42 N5 1.51(2)
C42 C43 1.543(10)
C43 C44 1.525(10)
C44 C45 1.551(10)
C46 N6 1.44(2)
C46 N6B 1.45(2)
C46 S12 1.698(13)
C46 S11 1.719(12)
C47 N6 1.51(2)
C47 C48 1.539(10)
C48 C49 1.544(10)
C49 C50 1.543(10)
C51 N6 1.51(2)
C51 C52 1.541(10)
C52 C53 1.542(10)
C53 C54 1.549(10)
C47B N6B 1.51(2)
C47B C48B 1.541(10)
C48B C49B 1.545(10)
C49B C50B 1.537(10)
C51B N6B 1.51(2)
C51B C52B 1.538(10)
C52B C53B 1.537(10)
C53B C54B 1.526(10)
C55 C56 1.175(17)
C55 Cu4 2.036(13)
C55 Cu10 2.081(12)
C55 Cu5 2.114(13)
C56 C57 1.43(2)
C57 O4 1.112(19)
C57 O3 1.423(10)
C58 O3 1.445(9)
C59 C60 1.057(13)
C59 Cu8 2.028(11)
C59 Cu9 2.104(11)
C59 Cu12 2.137(10)
C60 C61 1.521(9)
C61 O5 1.199(9)
C61 O6 1.411(9)
C62 O6 1.452(9)
C63 C64 1.164(15)
C63 Cu7 1.979(11)
C63 Cu11 2.138(12)
C63 Cu6 2.172(11)
C64 C65 1.464(17)
C65 O2 1.206(14)
C65 O1 1.334(15)
C66 O1 1.455(15)
Cl1 Cu2 2.295(4)
Cl1 Cu3 2.331(4)
Cl1 Cu1 2.339(4)
Cl2 Cu6 2.636(3)
Cl2 Cu12 2.639(3)
Cl2 Cu1 2.643(3)
Cl2 Cu3 2.656(3)
Cl2 Cu5 2.727(3)
Cu1 S2 2.278(4)
Cu1 S4 2.292(4)
Cu1 Cu9 2.741(2)
Cu1 Cu3 2.807(3)
Cu1 Cu4 2.841(2)
Cu1 Cu2 2.954(3)
Cu2 S5 2.248(3)
Cu2 S1 2.250(4)
Cu2 Cu6 2.763(2)
Cu2 Cu5 2.857(2)
Cu2 Cu3 2.939(3)
Cu3 S6 2.265(3)
Cu3 S3 2.295(3)
Cu3 Cu8 2.803(3)
Cu3 Cu7 2.876(3)
Cu4 S2 2.272(3)
Cu4 S11 2.282(4)
Cu4 Cu5 2.574(2)
Cu4 Cu10 2.618(2)
Cu5 S1 2.265(3)
Cu5 S7 2.303(4)
Cu5 Cu10 2.633(2)
Cu5 Cu6 2.846(2)
Cu6 S5 2.275(3)
Cu6 S7 2.293(4)
Cu6 Cu7 2.564(2)
Cu6 Cu11 2.693(2)
Cu7 S9 2.271(4)
Cu7 S6 2.281(3)
Cu7 Cu11 2.624(2)
Cu8 S3 2.261(3)
Cu8 S9 2.295(4)
Cu8 Cu9 2.583(2)
Cu8 Cu12 2.649(2)
Cu9 S4 2.250(3)
Cu9 S11 2.295(4)
Cu9 Cu12 2.666(2)
Cu10 S8 2.269(3)
Cu10 S12 2.270(4)
Cu10 Cu12 2.772(3)
Cu10 Cu11 2.920(2)
Cu11 S8 2.275(3)
Cu11 S10 2.276(3)
Cu11 Cu12 2.713(2)
Cu12 S12 2.301(4)
Cu12 S10 2.316(4)
F1 P1 1.589(9)
F2 P1 1.595(9)
F3 P1 1.577(9)
